data_2236775
loop_
_publ_author_name
'Zhong, Kai-Long'

_publ_section_title
;
 Poly[diaqua(\m~4~-2,5-dicarboxybenzene-1,4-dicarboxylato-\k^4^<i>O</i>^1^:<i>O</i>^2^:<i>O</i>^4^:<i>O</i>^5^)(\m~2~-2,5-dicarboxybenzene-1,4-dicarboxylato-\k^2^<i>O</i>^1^:<i>O</i>^4^)bis(1,10-phenanthroline-\k^2^<i>N</i>,<i>N</i>')dimanganese(II)]
;
_journal_coeditor_code ZQ2172
_journal_issue 9
_journal_name_full 'Acta Crystallographica Section E'
_journal_page_first m1184
_journal_page_last m1185
_journal_paper_doi 10.1107/S1600536812035441
_journal_volume 68
_journal_year 2012
_chemical_formula_iupac '[Mn2 (C10 H4 O8)2 (C12 H8 N2)2 (H2 O)2]'
_chemical_formula_moiety 'C44 H28 Mn2 N4 O18'
_chemical_formula_sum 'C44 H28 Mn2 N4 O18'
_chemical_formula_weight 1010.58
_chemical_name_systematic
;
Poly[diaqua(\m~4~-2,5-dicarboxybenzene-1,4-dicarboxylato-\k^4^<i>O</i>^1^:
<i>O</i>^2^:<i>O</i>^4^:<i>O</i>^5^)(\m~2~-2,5-dicarboxybenzene-1,4-
dicarboxylato-\k^2^<i>O</i>^1^:<i>O</i>^4^)bis(1,10-phenanthroline-
\k^2^<i>N</i>,<i>N</i>')dimanganese(II)]
;
_space_group_IT_number 2
_symmetry_cell_setting triclinic
_symmetry_space_group_name_Hall '-P 1'
_symmetry_space_group_name_H-M 'P -1'
_atom_sites_solution_hydrogens geom
_atom_sites_solution_primary direct
_atom_sites_solution_secondary difmap
_audit_creation_method SHELXL-97
_cell_angle_alpha 86.29(3)
_cell_angle_beta 71.82(3)
_cell_angle_gamma 65.32(3)
_cell_formula_units_Z 1
_cell_length_a 9.880(2)
_cell_length_b 10.246(2)
_cell_length_c 11.272(2)
_cell_measurement_reflns_used 4733
_cell_measurement_temperature 223.15
_cell_measurement_theta_max 27.4894
_cell_measurement_theta_min 3.4959
_cell_volume 982.2(5)
_computing_cell_refinement 'CrystalClear (Rigaku, 2007)'
_computing_data_collection 'CrystalClear (Rigaku, 2007)'
_computing_data_reduction 'CrystalClear (Rigaku, 2007)'
_computing_molecular_graphics 'XP in SHELXTL (Sheldrick, 2008)'
_computing_publication_material 'SHELXTL (Sheldrick, 2008)'
_computing_structure_refinement 'SHELXL97 (Sheldrick, 2008)'
_computing_structure_solution 'SHELXS97 (Sheldrick, 2008)'
_diffrn_ambient_temperature 223.15
_diffrn_detector_area_resol_mean 28.5714
_diffrn_measured_fraction_theta_full 0.976
_diffrn_measured_fraction_theta_max 0.976
_diffrn_measurement_device_type 'Rigaku Mercury CCD'
_diffrn_measurement_method '\w scans'
_diffrn_radiation_monochromator 'Graphite Monochromator'
_diffrn_radiation_source 'fine-focus sealed tube'
_diffrn_radiation_type MoK\a
_diffrn_radiation_wavelength 0.71073
_diffrn_reflns_av_R_equivalents 0.0250
_diffrn_reflns_av_sigmaI/netI 0.0375
_diffrn_reflns_limit_h_max 12
_diffrn_reflns_limit_h_min -11
_diffrn_reflns_limit_k_max 13
_diffrn_reflns_limit_k_min -12
_diffrn_reflns_limit_l_max 14
_diffrn_reflns_limit_l_min -13
_diffrn_reflns_number 9376
_diffrn_reflns_theta_full 27.49
_diffrn_reflns_theta_max 27.49
_diffrn_reflns_theta_min 3.46
_diffrn_standards_number 0
_exptl_absorpt_coefficient_mu 0.736
_exptl_absorpt_correction_T_max 0.810
_exptl_absorpt_correction_T_min 0.710
_exptl_absorpt_correction_type multi-scan
_exptl_absorpt_process_details '(<i>REQAB</i>: Jacobson, 1998)'
_exptl_crystal_colour 'pale yellow'
_exptl_crystal_density_diffrn 1.708
_exptl_crystal_density_method 'not measured'
_exptl_crystal_description prism
_exptl_crystal_F_000 514
_exptl_crystal_size_max 0.50
_exptl_crystal_size_mid 0.50
_exptl_crystal_size_min 0.30
_refine_diff_density_max 0.417
_refine_diff_density_min -0.454
_refine_ls_extinction_method none
_refine_ls_goodness_of_fit_ref 1.049
_refine_ls_hydrogen_treatment mixed
_refine_ls_matrix_type full
_refine_ls_number_parameters 315
_refine_ls_number_reflns 4403
_refine_ls_number_restraints 0
_refine_ls_restrained_S_all 1.049
_refine_ls_R_factor_all 0.0379
_refine_ls_R_factor_gt 0.0308
_refine_ls_shift/su_max 0.000
_refine_ls_shift/su_mean 0.000
_refine_ls_structure_factor_coef Fsqd
_refine_ls_weighting_details 'w=1/[\s^2^(Fo^2^)+(0.0441P)^2^] where P=(Fo^2^+2Fc^2^)/3'
_refine_ls_weighting_scheme calc
_refine_ls_wR_factor_gt 0.0787
_refine_ls_wR_factor_ref 0.0813
_reflns_number_gt 3757
_reflns_number_total 4403
_reflns_threshold_expression I>2\s(I)
_cod_data_source_file zq2172.cif
_cod_data_source_block I
_cod_database_code 2236775
_cod_database_fobs_code 2236775

loop_
_symmetry_equiv_pos_as_xyz
'x, y, z'
'-x, -y, -z'

loop_
_atom_site_type_symbol
_atom_site_label
_atom_site_fract_x
_atom_site_fract_y
_atom_site_fract_z
_atom_site_U_iso_or_equiv
_atom_site_adp_type
_atom_site_calc_flag
_atom_site_refinement_flags
_atom_site_occupancy
_atom_site_symmetry_multiplicity
Mn Mn1 0.03585(3) 0.13877(2) 0.76264(2) 0.01653(9) Uani d . 1 1
O O1 -0.07365(14) 0.18231(12) 0.61328(10) 0.0203(2) Uani d . 1 1
O O1W 0.19967(17) -0.06467(13) 0.65855(13) 0.0287(3) Uani d . 1 1
H H1WB 0.235(3) -0.112(2) 0.709(2) 0.048(7) Uiso d . 1 1
H H1WA 0.191(3) -0.113(2) 0.610(2) 0.051(7) Uiso d . 1 1
O O2 -0.20089(15) 0.27574(12) 0.47561(11) 0.0251(3) Uani d . 1 1
O O3 -0.36828(15) 0.48967(13) 0.70890(11) 0.0289(3) Uani d . 1 1
O O4 -0.38216(15) 0.71264(12) 0.71302(12) 0.0344(3) Uani d . 1 1
H H4 -0.4697 0.7305 0.7625 0.052 Uiso calc R 1 1
O O5 -0.16064(13) -0.06578(11) 1.09959(10) 0.0196(2) Uani d . 1 1
O O6 -0.32453(13) 0.16588(11) 1.15378(10) 0.0201(2) Uani d . 1 1
O O7 -0.15899(14) 0.08266(12) 0.86097(10) 0.0230(3) Uani d . 1 1
O O8 -0.24706(16) 0.05474(14) 0.70863(10) 0.0302(3) Uani d . 1 1
H H8 -0.1745 0.0730 0.6647 0.045 Uiso calc R 1 1
N N1 -0.10378(17) 0.35804(14) 0.86211(12) 0.0201(3) Uani d . 1 1
N N2 0.19008(17) 0.25423(14) 0.69255(12) 0.0200(3) Uani d . 1 1
C C1 -0.2460(2) 0.40702(19) 0.94468(16) 0.0277(4) Uani d . 1 1
H H1A -0.2977 0.3468 0.9626 0.033 Uiso calc R 1 1
C C2 -0.3227(3) 0.5448(2) 1.00651(18) 0.0380(5) Uani d . 1 1
H H2A -0.4231 0.5759 1.0636 0.046 Uiso calc R 1 1
C C3 -0.2453(3) 0.63274(19) 0.98044(18) 0.0389(5) Uani d . 1 1
H H3A -0.2940 0.7250 1.0199 0.047 Uiso calc R 1 1
C C4 -0.0943(2) 0.58473(18) 0.89512(16) 0.0298(4) Uani d . 1 1
C C5 -0.0026(3) 0.6674(2) 0.86821(19) 0.0396(5) Uani d . 1 1
H H5A -0.0461 0.7597 0.9068 0.048 Uiso calc R 1 1
C C6 0.1431(3) 0.6146(2) 0.78925(19) 0.0394(5) Uani d . 1 1
H H6A 0.1996 0.6706 0.7747 0.047 Uiso calc R 1 1
C C7 0.2162(2) 0.4723(2) 0.72534(16) 0.0298(4) Uani d . 1 1
C C8 0.3693(3) 0.4120(2) 0.64430(18) 0.0376(5) Uani d . 1 1
H H8A 0.4301 0.4641 0.6276 0.045 Uiso calc R 1 1
C C9 0.4304(2) 0.2758(2) 0.58920(19) 0.0386(5) Uani d . 1 1
H H9A 0.5329 0.2340 0.5354 0.046 Uiso calc R 1 1
C C10 0.3351(2) 0.2004(2) 0.61544(17) 0.0289(4) Uani d . 1 1
H H10A 0.3762 0.1085 0.5768 0.035 Uiso calc R 1 1
C C11 0.1296(2) 0.38922(17) 0.74896(15) 0.0211(4) Uani d . 1 1
C C12 -0.0266(2) 0.44510(17) 0.83610(15) 0.0212(4) Uani d . 1 1
C C13 0.08667(19) 0.36364(16) 0.44035(14) 0.0169(3) Uani d . 1 1
H H13A 0.1458 0.2719 0.3997 0.020 Uiso calc R 1 1
C C14 -0.06214(19) 0.39624(16) 0.52328(13) 0.0152(3) Uani d . 1 1
C C15 -0.15027(19) 0.53453(16) 0.58379(14) 0.0161(3) Uani d . 1 1
C C16 -0.39312(18) 0.02498(15) 1.04387(13) 0.0144(3) Uani d . 1 1
C C17 -0.37723(18) 0.02458(15) 0.91572(14) 0.0149(3) Uani d . 1 1
C C18 -0.48391(18) -0.00020(15) 0.87421(13) 0.0156(3) Uani d . 1 1
H H16A -0.4723 -0.0001 0.7891 0.019 Uiso calc R 1 1
C C19 -0.12121(19) 0.27874(16) 0.53878(13) 0.0159(3) Uani d . 1 1
C C20 -0.3108(2) 0.57403(17) 0.67429(14) 0.0190(3) Uani d . 1 1
C C21 -0.28096(18) 0.04445(16) 1.10044(13) 0.0149(3) Uani d . 1 1
C C22 -0.25052(19) 0.05606(16) 0.82447(14) 0.0168(3) Uani d . 1 1

loop_
_atom_site_aniso_label
_atom_site_aniso_U_11
_atom_site_aniso_U_22
_atom_site_aniso_U_33
_atom_site_aniso_U_12
_atom_site_aniso_U_13
_atom_site_aniso_U_23
Mn1 0.01545(15) 0.01648(14) 0.02046(14) -0.00844(11) -0.00689(10) 0.00152(9)
O1 0.0245(7) 0.0232(6) 0.0220(6) -0.0159(5) -0.0120(5) 0.0094(5)
O1W 0.0373(9) 0.0203(6) 0.0300(7) -0.0062(6) -0.0199(6) -0.0032(6)
O2 0.0358(8) 0.0259(6) 0.0276(6) -0.0192(6) -0.0205(6) 0.0070(5)
O3 0.0233(7) 0.0290(6) 0.0343(7) -0.0167(6) 0.0000(6) -0.0006(5)
O4 0.0216(7) 0.0234(6) 0.0446(8) -0.0094(6) 0.0095(6) -0.0094(6)
O5 0.0162(6) 0.0204(6) 0.0216(6) -0.0043(5) -0.0095(5) -0.0006(4)
O6 0.0176(6) 0.0187(6) 0.0255(6) -0.0074(5) -0.0079(5) -0.0029(5)
O7 0.0228(7) 0.0365(7) 0.0204(6) -0.0216(6) -0.0092(5) 0.0078(5)
O8 0.0372(8) 0.0556(8) 0.0172(6) -0.0376(7) -0.0102(5) 0.0109(5)
N1 0.0202(8) 0.0203(7) 0.0195(7) -0.0068(6) -0.0082(6) 0.0016(5)
N2 0.0200(8) 0.0213(7) 0.0218(7) -0.0109(6) -0.0079(6) 0.0041(5)
C1 0.0222(10) 0.0311(9) 0.0241(8) -0.0055(8) -0.0072(7) -0.0014(7)
C2 0.0318(12) 0.0358(11) 0.0286(10) 0.0032(9) -0.0086(9) -0.0069(8)
C3 0.0505(14) 0.0212(9) 0.0299(10) 0.0043(9) -0.0186(10) -0.0056(8)
C4 0.0493(13) 0.0180(8) 0.0249(9) -0.0098(8) -0.0217(9) 0.0030(7)
C5 0.0750(18) 0.0220(9) 0.0355(11) -0.0236(11) -0.0320(12) 0.0078(8)
C6 0.0758(18) 0.0343(10) 0.0394(11) -0.0414(12) -0.0366(12) 0.0188(9)
C7 0.0478(13) 0.0364(10) 0.0284(9) -0.0322(10) -0.0249(9) 0.0169(8)
C8 0.0450(13) 0.0556(13) 0.0389(11) -0.0404(11) -0.0245(10) 0.0220(10)
C9 0.0246(11) 0.0605(14) 0.0360(10) -0.0250(10) -0.0091(9) 0.0158(10)
C10 0.0230(10) 0.0335(10) 0.0291(9) -0.0128(8) -0.0063(8) 0.0066(8)
C11 0.0299(10) 0.0228(8) 0.0201(8) -0.0158(8) -0.0149(7) 0.0074(6)
C12 0.0304(10) 0.0165(8) 0.0198(8) -0.0084(7) -0.0145(7) 0.0038(6)
C13 0.0190(9) 0.0149(7) 0.0179(7) -0.0075(6) -0.0064(6) 0.0006(6)
C14 0.0179(9) 0.0176(7) 0.0146(7) -0.0097(6) -0.0082(6) 0.0040(6)
C15 0.0163(8) 0.0184(8) 0.0150(7) -0.0076(6) -0.0063(6) 0.0024(6)
C16 0.0143(8) 0.0121(7) 0.0181(7) -0.0055(6) -0.0067(6) 0.0007(6)
C17 0.0139(8) 0.0144(7) 0.0172(7) -0.0066(6) -0.0049(6) 0.0022(6)
C18 0.0167(9) 0.0168(7) 0.0142(7) -0.0073(6) -0.0057(6) 0.0021(6)
C19 0.0159(9) 0.0166(7) 0.0137(7) -0.0076(6) -0.0015(6) -0.0004(6)
C20 0.0175(9) 0.0222(8) 0.0182(7) -0.0087(7) -0.0061(7) 0.0003(6)
C21 0.0147(8) 0.0193(8) 0.0133(7) -0.0101(7) -0.0038(6) 0.0025(6)
C22 0.0166(9) 0.0171(7) 0.0186(7) -0.0087(7) -0.0061(6) 0.0033(6)

loop_
_atom_type_symbol
_atom_type_description
_atom_type_scat_dispersion_real
_atom_type_scat_dispersion_imag
_atom_type_scat_source
C C 0.0033 0.0016 'International Tables Vol C Tables 4.2.6.8 and 6.1.1.4'
H H 0.0000 0.0000 'International Tables Vol C Tables 4.2.6.8 and 6.1.1.4'
Mn Mn 0.3368 0.7283 'International Tables Vol C Tables 4.2.6.8 and 6.1.1.4'
N N 0.0061 0.0033 'International Tables Vol C Tables 4.2.6.8 and 6.1.1.4'
O O 0.0106 0.0060 'International Tables Vol C Tables 4.2.6.8 and 6.1.1.4'
Q Q 0.0033 0.0016 'International Tables Vol C Tables 4.2.6.8 and 6.1.1.4'
S S 0.1246 0.1234 'International Tables Vol C Tables 4.2.6.8 and 6.1.1.4'

loop_
_geom_angle_atom_site_label_1
_geom_angle_atom_site_label_2
_geom_angle_atom_site_label_3
_geom_angle_site_symmetry_1
_geom_angle_site_symmetry_3
_geom_angle
O1W Mn1 O5 . 2_557 85.93(5)
O1W Mn1 O7 . . 99.43(6)
O5 Mn1 O7 2_557 . 96.43(5)
O1W Mn1 O1 . . 86.66(6)
O5 Mn1 O1 2_557 . 172.36(4)
O7 Mn1 O1 . . 82.92(4)
O1W Mn1 N2 . . 96.43(6)
O5 Mn1 N2 2_557 . 84.21(5)
O7 Mn1 N2 . . 164.13(5)
O1 Mn1 N2 . . 98.51(5)
O1W Mn1 N1 . . 171.56(5)
O5 Mn1 N1 2_557 . 91.39(5)
O7 Mn1 N1 . . 88.81(6)
O1 Mn1 N1 . . 96.21(5)
N2 Mn1 N1 . . 75.32(6)
C19 O1 Mn1 . . 141.94(10)
Mn1 O1W H1WB . . 103.6(17)
Mn1 O1W H1WA . . 131.1(18)
H1WB O1W H1WA . . 111(2)
C20 O4 H4 . . 109.5
C21 O5 Mn1 . 2_557 131.34(10)
C22 O7 Mn1 . . 132.25(10)
C22 O8 H8 . . 109.5
C1 N1 C12 . . 118.72(15)
C1 N1 Mn1 . . 127.15(12)
C12 N1 Mn1 . . 114.05(11)
C10 N2 C11 . . 118.60(15)
C10 N2 Mn1 . . 126.98(11)
C11 N2 Mn1 . . 113.96(11)
N1 C1 C2 . . 123.36(18)
N1 C1 H1A . . 118.3
C2 C1 H1A . . 118.3
C3 C2 C1 . . 118.06(19)
C3 C2 H2A . . 121.0
C1 C2 H2A . . 121.0
C2 C3 C4 . . 120.50(17)
C2 C3 H3A . . 119.8
C4 C3 H3A . . 119.8
C3 C4 C12 . . 117.66(17)
C3 C4 C5 . . 123.69(17)
C12 C4 C5 . . 118.61(19)
C6 C5 C4 . . 121.33(18)
C6 C5 H5A . . 119.3
C4 C5 H5A . . 119.3
C5 C6 C7 . . 121.77(17)
C5 C6 H6A . . 119.1
C7 C6 H6A . . 119.1
C8 C7 C11 . . 118.12(17)
C8 C7 C6 . . 123.54(17)
C11 C7 C6 . . 118.32(19)
C9 C8 C7 . . 119.84(17)
C9 C8 H8A . . 120.1
C7 C8 H8A . . 120.1
C8 C9 C10 . . 118.7(2)
C8 C9 H9A . . 120.6
C10 C9 H9A . . 120.6
N2 C10 C9 . . 122.82(18)
N2 C10 H10A . . 118.6
C9 C10 H10A . . 118.6
N2 C11 C7 . . 121.88(17)
N2 C11 C12 . . 118.21(14)
C7 C11 C12 . . 119.90(16)
N1 C12 C4 . . 121.70(17)
N1 C12 C11 . . 118.23(14)
C4 C12 C11 . . 120.05(16)
C14 C13 C15 . 2_566 121.62(14)
C14 C13 H13A . . 119.2
C15 C13 H13A 2_566 . 119.2
C13 C14 C15 . . 118.80(14)
C13 C14 C19 . . 117.00(13)
C15 C14 C19 . . 124.16(14)
C14 C15 C13 . 2_566 119.58(15)
C14 C15 C20 . . 120.56(14)
C13 C15 C20 2_566 . 119.85(14)
C18 C16 C17 2_457 . 118.29(14)
C18 C16 C21 2_457 . 116.70(12)
C17 C16 C21 . . 124.95(14)
C18 C17 C16 . . 119.83(14)
C18 C17 C22 . . 119.82(13)
C16 C17 C22 . . 120.31(14)
C16 C18 C17 2_457 . 121.88(13)
C16 C18 H16A 2_457 . 119.1
C17 C18 H16A . . 119.1
O2 C19 O1 . . 124.21(14)
O2 C19 C14 . . 119.47(13)
O1 C19 C14 . . 116.15(13)
O3 C20 O4 . . 123.94(16)
O3 C20 C15 . . 123.99(15)
O4 C20 C15 . . 112.06(13)
O5 C21 O6 . . 125.93(14)
O5 C21 C16 . . 116.50(13)
O6 C21 C16 . . 117.22(14)
O7 C22 O8 . . 124.29(14)
O7 C22 C17 . . 120.20(13)
O8 C22 C17 . . 115.50(14)

loop_
_geom_bond_atom_site_label_1
_geom_bond_atom_site_label_2
_geom_bond_site_symmetry_2
_geom_bond_distance
_geom_bond_publ_flag
Mn1 O1W . 2.1576(17) y
Mn1 O5 2_557 2.1830(12) y
Mn1 O7 . 2.1852(13) y
Mn1 O1 . 2.2001(12) y
Mn1 N2 . 2.2314(14) y
Mn1 N1 . 2.2317(17) y
O1 C19 . 1.2858(19) ?
O1W H1WB . 0.79(2) ?
O1W H1WA . 0.80(2) ?
O2 C19 . 1.2250(19) ?
O3 C20 . 1.2040(19) ?
O4 C20 . 1.325(2) ?
O4 H4 . 0.8200 ?
O5 C21 . 1.250(2) ?
O5 Mn1 2_557 2.1830(12) ?
O6 C21 . 1.2581(18) ?
O7 C22 . 1.2304(19) ?
O8 C22 . 1.2963(18) ?
O8 H8 . 0.8200 ?
N1 C1 . 1.322(2) ?
N1 C12 . 1.363(2) ?
N2 C10 . 1.318(2) ?
N2 C11 . 1.364(2) ?
C1 C2 . 1.399(3) ?
C1 H1A . 0.9300 ?
C2 C3 . 1.372(3) ?
C2 H2A . 0.9300 ?
C3 C4 . 1.395(3) ?
C3 H3A . 0.9300 ?
C4 C12 . 1.408(2) ?
C4 C5 . 1.437(3) ?
C5 C6 . 1.331(3) ?
C5 H5A . 0.9300 ?
C6 C7 . 1.448(3) ?
C6 H6A . 0.9300 ?
C7 C8 . 1.391(3) ?
C7 C11 . 1.402(2) ?
C8 C9 . 1.368(3) ?
C8 H8A . 0.9300 ?
C9 C10 . 1.405(3) ?
C9 H9A . 0.9300 ?
C10 H10A . 0.9300 ?
C11 C12 . 1.437(3) ?
C13 C14 . 1.385(2) ?
C13 C15 2_566 1.400(2) ?
C13 H13A . 0.9300 ?
C14 C15 . 1.398(2) ?
C14 C19 . 1.522(2) ?
C15 C13 2_566 1.400(2) ?
C15 C20 . 1.493(2) ?
C16 C18 2_457 1.386(2) ?
C16 C17 . 1.404(2) ?
C16 C21 . 1.522(2) ?
C17 C18 . 1.393(2) ?
C17 C22 . 1.490(2) ?
C18 C16 2_457 1.386(2) ?
C18 H16A . 0.9300 ?

loop_
_geom_hbond_atom_site_label_D
_geom_hbond_atom_site_label_H
_geom_hbond_atom_site_label_A
_geom_hbond_site_symmetry_A
_geom_hbond_distance_DH
_geom_hbond_distance_HA
_geom_hbond_distance_DA
_geom_hbond_angle_DHA
O8 H8 O1 . 0.82 1.75 2.5176(16) 154.5
O4 H4 O6 2_467 0.82 1.81 2.592(2) 158.4
O1W H1WB O6 2_557 0.79(2) 1.95(3) 2.7108(19) 160(2)
O1W H1WA O2 2_556 0.80(2) 1.94(2) 2.7117(18) 162(2)

loop_
_geom_torsion_atom_site_label_1
_geom_torsion_atom_site_label_2
_geom_torsion_atom_site_label_3
_geom_torsion_atom_site_label_4
_geom_torsion_site_symmetry_1
_geom_torsion_site_symmetry_4
_geom_torsion
O1W Mn1 O1 C19 . . -130.08(17)
O7 Mn1 O1 C19 . . 129.98(17)
N2 Mn1 O1 C19 . . -34.06(17)
N1 Mn1 O1 C19 . . 41.96(17)
O1W Mn1 O7 C22 . . -69.40(15)
O5 Mn1 O7 C22 2_557 . -156.33(14)
O1 Mn1 O7 C22 . . 16.00(14)
N2 Mn1 O7 C22 . . 112.2(2)
N1 Mn1 O7 C22 . . 112.41(15)
O5 Mn1 N1 C1 2_557 . -95.99(14)
O7 Mn1 N1 C1 . . 0.42(14)
O1 Mn1 N1 C1 . . 83.16(14)
N2 Mn1 N1 C1 . . -179.63(15)
O5 Mn1 N1 C12 2_557 . 80.91(11)
O7 Mn1 N1 C12 . . 177.32(11)
O1 Mn1 N1 C12 . . -99.93(11)
N2 Mn1 N1 C12 . . -2.73(10)
O1W Mn1 N2 C10 . . -2.02(15)
O5 Mn1 N2 C10 2_557 . 83.21(14)
O7 Mn1 N2 C10 . . 176.37(15)
O1 Mn1 N2 C10 . . -89.58(15)
N1 Mn1 N2 C10 . . 176.18(15)
O1W Mn1 N2 C11 . . -174.03(11)
O5 Mn1 N2 C11 2_557 . -88.80(11)
O7 Mn1 N2 C11 . . 4.4(2)
O1 Mn1 N2 C11 . . 98.40(11)
N1 Mn1 N2 C11 . . 4.17(10)
C12 N1 C1 C2 . . 0.6(3)
Mn1 N1 C1 C2 . . 177.34(13)
N1 C1 C2 C3 . . -0.5(3)
C1 C2 C3 C4 . . -0.4(3)
C2 C3 C4 C12 . . 1.1(3)
C2 C3 C4 C5 . . -176.44(17)
C3 C4 C5 C6 . . 177.60(18)
C12 C4 C5 C6 . . 0.1(3)
C4 C5 C6 C7 . . 0.8(3)
C5 C6 C7 C8 . . -178.54(18)
C5 C6 C7 C11 . . -0.4(3)
C11 C7 C8 C9 . . 0.8(3)
C6 C7 C8 C9 . . 178.96(17)
C7 C8 C9 C10 . . 0.6(3)
C11 N2 C10 C9 . . 0.2(3)
Mn1 N2 C10 C9 . . -171.46(13)
C8 C9 C10 N2 . . -1.1(3)
C10 N2 C11 C7 . . 1.2(2)
Mn1 N2 C11 C7 . . 173.95(12)
C10 N2 C11 C12 . . -177.90(15)
Mn1 N2 C11 C12 . . -5.16(18)
C8 C7 C11 N2 . . -1.7(2)
C6 C7 C11 N2 . . -179.99(15)
C8 C7 C11 C12 . . 177.39(15)
C6 C7 C11 C12 . . -0.9(2)
C1 N1 C12 C4 . . 0.2(2)
Mn1 N1 C12 C4 . . -176.96(12)
C1 N1 C12 C11 . . 178.22(14)
Mn1 N1 C12 C11 . . 1.03(18)
C3 C4 C12 N1 . . -1.0(2)
C5 C4 C12 N1 . . 176.62(15)
C3 C4 C12 C11 . . -178.99(15)
C5 C4 C12 C11 . . -1.3(2)
N2 C11 C12 N1 . . 2.8(2)
C7 C11 C12 N1 . . -176.29(14)
N2 C11 C12 C4 . . -179.13(14)
C7 C11 C12 C4 . . 1.7(2)
C15 C13 C14 C15 2_566 . 0.1(2)
C15 C13 C14 C19 2_566 . 177.97(13)
C13 C14 C15 C13 . 2_566 -0.1(2)
C19 C14 C15 C13 . 2_566 -177.80(13)
C13 C14 C15 C20 . . -179.72(13)
C19 C14 C15 C20 . . 2.6(2)
C18 C16 C17 C18 2_457 . 0.1(2)
C21 C16 C17 C18 . . 177.34(13)
C18 C16 C17 C22 2_457 . 177.73(13)
C21 C16 C17 C22 . . -5.0(2)
C16 C17 C18 C16 . 2_457 -0.1(2)
C22 C17 C18 C16 . 2_457 -177.74(14)
Mn1 O1 C19 O2 . . -168.79(11)
Mn1 O1 C19 C14 . . 16.0(2)
C13 C14 C19 O2 . . -93.97(19)
C15 C14 C19 O2 . . 83.76(19)
C13 C14 C19 O1 . . 81.52(17)
C15 C14 C19 O1 . . -100.75(18)
C14 C15 C20 O3 . . 6.7(2)
C13 C15 C20 O3 2_566 . -172.92(15)
C14 C15 C20 O4 . . -173.91(14)
C13 C15 C20 O4 2_566 . 6.5(2)
Mn1 O5 C21 O6 2_557 . 31.1(2)
Mn1 O5 C21 C16 2_557 . -141.87(11)
C18 C16 C21 O5 2_457 . 93.87(17)
C17 C16 C21 O5 . . -83.45(18)
C18 C16 C21 O6 2_457 . -79.70(17)
C17 C16 C21 O6 . . 102.98(18)
Mn1 O7 C22 O8 . . 0.8(2)
Mn1 O7 C22 C17 . . -178.26(10)
C18 C17 C22 O7 . . 177.64(14)
C16 C17 C22 O7 . . 0.0(2)
C18 C17 C22 O8 . . -1.5(2)
C16 C17 C22 O8 . . -179.20(14)
